data_6000742
loop_
_publ_author_name
'Onoda-Yamamuro, N.'
'Honda, H.'
'Ikeda, R.'
'Yamamuro, O.'
'Matsuo, T.'
'Oikawa, K.'
'Kamiyama, T.'
'Izumi, F.'

_publ_section_title
;
 Neutron powder diffraction study of the low-temperature phases of KNO2
;
_journal_name_full 'Journal of Physics: Condensed Matter'
_journal_page_first 3341
_journal_page_last 3351
_journal_paper_doi 10.1088/0953-8984/10/15/011
_journal_volume 10
_journal_year 1998
_chemical_formula_sum 'K N O2'
_space_group_name_H-M_alt 'P 1 21/c 1'
_cell_angle_alpha 90.000
_cell_angle_beta 108.274
_cell_angle_gamma 90.000
_cell_length_a 4.4010
_cell_length_b 9.5967
_cell_length_c 6.9817
_cell_volume 280.00
_diffrn_ambient_temperature 4
_cod_duplicate_entry 6000641
_cod_database_code 6000742

loop_
_atom_site_label
_atom_site_fract_x
_atom_site_fract_y
_atom_site_fract_z
? ? ? ?
